data_4106896
loop_
_publ_author_name
'William R. McNamara'
'Zhiji Han'
'Paul J. Alperin'
'William W. Brennessel'
'Patrick L. Holland'
'Richard Eisenberg'

_publ_section_title
;
 A Cobalt-Dithiolene Complex for the Photocatalytic and Electrocatalytic
 Reduction of Protons
;
_journal_name_full 'Journal of the American Chemical Society'
_journal_page_first 15368
_journal_page_last 15371
_journal_paper_doi 10.1021/ja207842r
_journal_volume 133
_journal_year 2011
_chemical_formula_moiety 'C16 H36 N, C12 H8 Co S4'
_chemical_formula_sum 'C28 H44 Co N S4'
_chemical_formula_weight 581.81
_chemical_name_common eisbm05
_chemical_name_systematic
; 
 ? 
;
_space_group_IT_number 33
_symmetry_cell_setting orthorhombic
_symmetry_space_group_name_Hall 'P 2c -2n'
_symmetry_space_group_name_H-M 'P n a 21'
_atom_sites_solution_hydrogens geom
_atom_sites_solution_primary direct
_atom_sites_solution_secondary difmap
_audit_creation_method SHELXL-97
_cell_angle_alpha 90.00
_cell_angle_beta 90.00
_cell_angle_gamma 90.00
_cell_formula_units_Z 8
_cell_length_a 16.324(4)
_cell_length_b 19.559(5)
_cell_length_c 18.516(5)
_cell_measurement_reflns_used 3806
_cell_measurement_temperature 100.0(1)
_cell_measurement_theta_max 28.37
_cell_measurement_theta_min 2.50
_cell_volume 5912(3)
_computing_cell_refinement 'SAINT (Bruker, 2009)'
_computing_data_collection 'APEX2 (Bruker, 2010)'
_computing_data_reduction 'SAINT (Bruker, 2009)'
_computing_molecular_graphics 'SHELXTL (Sheldrick, 2008)'
_computing_publication_material 'SHELXTL (Sheldrick, 2008)'
_computing_structure_refinement 'SHELXL-97 (Sheldrick, 2008)'
_computing_structure_solution 'SIR97 (Altomare et al., 1999)'
_diffrn_ambient_temperature 100.0(1)
_diffrn_measured_fraction_theta_full 1.000
_diffrn_measured_fraction_theta_max 1.000
_diffrn_measurement_device_type 'Bruker SMART APEX II CCD Platform'
_diffrn_measurement_method 'area detector, \w scans per \f'
_diffrn_radiation_monochromator graphite
_diffrn_radiation_source 'fine-focus sealed tube'
_diffrn_radiation_type MoK\a
_diffrn_radiation_wavelength 0.71073
_diffrn_reflns_av_R_equivalents 0.0954
_diffrn_reflns_av_sigmaI/netI 0.0880
_diffrn_reflns_limit_h_max 22
_diffrn_reflns_limit_h_min -22
_diffrn_reflns_limit_k_max 27
_diffrn_reflns_limit_k_min -27
_diffrn_reflns_limit_l_max 25
_diffrn_reflns_limit_l_min -25
_diffrn_reflns_number 67380
_diffrn_reflns_theta_full 29.57
_diffrn_reflns_theta_max 29.57
_diffrn_reflns_theta_min 1.62
_diffrn_standards_number 0
_exptl_absorpt_coefficient_mu 0.881
_exptl_absorpt_correction_T_max 0.9329
_exptl_absorpt_correction_T_min 0.7906
_exptl_absorpt_correction_type multi-scan
_exptl_absorpt_process_details 'SADABS (Sheldrick, 2008)'
_exptl_crystal_colour blue
_exptl_crystal_density_diffrn 1.307
_exptl_crystal_description needle
_exptl_crystal_F_000 2480
_exptl_crystal_size_max 0.28
_exptl_crystal_size_mid 0.12
_exptl_crystal_size_min 0.08
_refine_diff_density_max 0.780
_refine_diff_density_min -0.422
_refine_diff_density_rms 0.083
_refine_ls_abs_structure_details 'Flack H D (1983), 8043 Friedel pairs, Acta Cryst. A39, 876-881'
_refine_ls_abs_structure_Flack -0.004(11)
_refine_ls_extinction_method none
_refine_ls_goodness_of_fit_ref 0.993
_refine_ls_hydrogen_treatment constr
_refine_ls_matrix_type full
_refine_ls_number_parameters 621
_refine_ls_number_reflns 16581
_refine_ls_number_restraints 1
_refine_ls_restrained_S_all 0.993
_refine_ls_R_factor_all 0.0877
_refine_ls_R_factor_gt 0.0519
_refine_ls_shift/su_max 0.001
_refine_ls_shift/su_mean 0.000
_refine_ls_structure_factor_coef Fsqd
_refine_ls_weighting_details 'calc w=1/[\s^2^(Fo^2^)+(0.0470P)^2^+0.0000P] where P=(Fo^2^+2Fc^2^)/3'
_refine_ls_weighting_scheme calc
_refine_ls_wR_factor_gt 0.0989
_refine_ls_wR_factor_ref 0.1140
_reflns_number_gt 11759
_reflns_number_total 16581
_reflns_threshold_expression >2sigma(I)
_cod_data_source_file ja207842r_si_002.cif
_cod_data_source_block eisbm05
_cod_database_code 4106896

loop_
_symmetry_equiv_pos_as_xyz
'x, y, z'
'-x, -y, z+1/2'
'x+1/2, -y+1/2, z'
'-x+1/2, y+1/2, z+1/2'

loop_
_atom_site_label
_atom_site_type_symbol
_atom_site_fract_x
_atom_site_fract_y
_atom_site_fract_z
_atom_site_U_iso_or_equiv
_atom_site_adp_type
_atom_site_occupancy
_atom_site_symmetry_multiplicity
_atom_site_calc_flag
_atom_site_refinement_flags
Co1 Co 0.42047(3) 0.37056(2) 0.24008(3) 0.02177(11) Uani 1 1 d .
S1 S 0.44643(6) 0.35015(5) 0.35259(6) 0.0300(2) Uani 1 1 d .
S2 S 0.42242(6) 0.47998(5) 0.25791(5) 0.0257(2) Uani 1 1 d .
S3 S 0.39246(6) 0.38971(5) 0.12755(5) 0.0263(2) Uani 1 1 d .
S4 S 0.43060(6) 0.26230(5) 0.22043(5) 0.0281(2) Uani 1 1 d .
C1 C 0.4582(2) 0.4310(2) 0.3920(2) 0.0283(8) Uani 1 1 d .
C2 C 0.4466(2) 0.4892(2) 0.3499(2) 0.0267(8) Uani 1 1 d .
C3 C 0.4567(2) 0.5534(2) 0.3811(2) 0.0324(9) Uani 1 1 d .
H3 H 0.4481 0.5934 0.3529 0.039 Uiso 1 1 calc R
C4 C 0.4790(2) 0.5596(2) 0.4524(2) 0.0376(11) Uani 1 1 d .
H4 H 0.4864 0.6036 0.4731 0.045 Uiso 1 1 calc R
C5 C 0.4907(2) 0.5016(2) 0.4941(2) 0.0363(10) Uani 1 1 d .
H5 H 0.5063 0.5059 0.5433 0.044 Uiso 1 1 calc R
C6 C 0.4799(2) 0.4374(2) 0.4644(2) 0.0334(9) Uani 1 1 d .
H6 H 0.4873 0.3977 0.4933 0.040 Uiso 1 1 calc R
C7 C 0.3971(2) 0.30950(19) 0.0849(2) 0.0266(8) Uani 1 1 d .
C8 C 0.4148(2) 0.25237(19) 0.1281(2) 0.0249(8) Uani 1 1 d .
C9 C 0.4223(2) 0.1885(2) 0.0944(2) 0.0298(9) Uani 1 1 d .
H9 H 0.4333 0.1491 0.1228 0.036 Uiso 1 1 calc R
C10 C 0.4142(2) 0.1820(2) 0.0214(3) 0.0358(10) Uani 1 1 d .
H10 H 0.4206 0.1385 -0.0007 0.043 Uiso 1 1 calc R
C11 C 0.3965(2) 0.2390(2) -0.0206(2) 0.0361(10) Uani 1 1 d .
H11 H 0.3907 0.2342 -0.0714 0.043 Uiso 1 1 calc R
C12 C 0.3874(2) 0.3022(2) 0.0108(2) 0.0307(9) Uani 1 1 d .
H12 H 0.3746 0.3408 -0.0181 0.037 Uiso 1 1 calc R
Co2 Co 0.43678(3) 0.90317(3) 0.27843(3) 0.02020(11) Uani 1 1 d .
S5 S 0.42158(5) 1.01186(5) 0.26184(5) 0.0234(2) Uani 1 1 d .
S6 S 0.47036(6) 0.91884(5) 0.38996(5) 0.0253(2) Uani 1 1 d .
S7 S 0.46435(6) 0.79593(5) 0.29336(5) 0.0246(2) Uani 1 1 d .
S8 S 0.40102(6) 0.88647(5) 0.16670(5) 0.0242(2) Uani 1 1 d .
C13 C 0.4477(2) 1.04944(18) 0.3448(2) 0.0234(8) Uani 1 1 d .
C14 C 0.4690(2) 1.00728(19) 0.4021(2) 0.0231(8) Uani 1 1 d .
C15 C 0.4904(2) 1.03680(19) 0.4685(2) 0.0254(8) Uani 1 1 d .
H15 H 0.5040 1.0084 0.5084 0.030 Uiso 1 1 calc R
C16 C 0.4918(2) 1.1074(2) 0.4760(2) 0.0292(9) Uani 1 1 d .
H16 H 0.5067 1.1272 0.5210 0.035 Uiso 1 1 calc R
C17 C 0.4716(2) 1.1490(2) 0.4186(2) 0.0300(9) Uani 1 1 d .
H17 H 0.4729 1.1973 0.4239 0.036 Uiso 1 1 calc R
C18 C 0.4497(2) 1.12032(19) 0.3536(2) 0.0292(9) Uani 1 1 d .
H18 H 0.4357 1.1491 0.3142 0.035 Uiso 1 1 calc R
C19 C 0.4400(2) 0.75769(19) 0.2107(2) 0.0228(8) Uani 1 1 d .
C20 C 0.4121(2) 0.79835(19) 0.1535(2) 0.0235(8) Uani 1 1 d .
C21 C 0.3959(2) 0.76767(19) 0.0865(2) 0.0246(8) Uani 1 1 d .
H21 H 0.3771 0.7948 0.0473 0.029 Uiso 1 1 calc R
C22 C 0.4071(2) 0.6985(2) 0.0773(2) 0.0276(8) Uani 1 1 d .
H22 H 0.3966 0.6782 0.0316 0.033 Uiso 1 1 calc R
C23 C 0.4337(2) 0.6579(2) 0.1346(2) 0.0268(8) Uani 1 1 d .
H23 H 0.4411 0.6101 0.1280 0.032 Uiso 1 1 calc R
C24 C 0.4490(2) 0.68695(19) 0.2003(2) 0.0257(8) Uani 1 1 d .
H24 H 0.4660 0.6590 0.2394 0.031 Uiso 1 1 calc R
N1 N 0.69596(16) 0.41930(14) 0.15012(16) 0.0189(6) Uani 1 1 d .
C25 C 0.7390(2) 0.38642(18) 0.21361(19) 0.0215(7) Uani 1 1 d .
H25A H 0.7779 0.4200 0.2342 0.026 Uiso 1 1 calc R
H25B H 0.7716 0.3473 0.1955 0.026 Uiso 1 1 calc R
C26 C 0.6840(2) 0.36107(19) 0.2738(2) 0.0278(8) Uani 1 1 d .
H26A H 0.6425 0.3294 0.2538 0.033 Uiso 1 1 calc R
H26B H 0.6550 0.4002 0.2960 0.033 Uiso 1 1 calc R
C27 C 0.7347(2) 0.3242(2) 0.3311(2) 0.0321(9) Uani 1 1 d .
H27A H 0.7626 0.2846 0.3087 0.038 Uiso 1 1 calc R
H27B H 0.7774 0.3556 0.3496 0.038 Uiso 1 1 calc R
C28 C 0.6831(3) 0.2993(2) 0.3938(2) 0.0408(11) Uani 1 1 d .
H28A H 0.7186 0.2781 0.4301 0.061 Uiso 1 1 calc R
H28B H 0.6433 0.2656 0.3764 0.061 Uiso 1 1 calc R
H28C H 0.6540 0.3380 0.4153 0.061 Uiso 1 1 calc R
C29 C 0.6417(2) 0.47769(17) 0.1756(2) 0.0217(7) Uani 1 1 d .
H29A H 0.6116 0.4961 0.1335 0.026 Uiso 1 1 calc R
H29B H 0.6007 0.4592 0.2098 0.026 Uiso 1 1 calc R
C30 C 0.6866(2) 0.53582(18) 0.2119(2) 0.0224(7) Uani 1 1 d .
H30A H 0.7263 0.5561 0.1777 0.027 Uiso 1 1 calc R
H30B H 0.7175 0.5181 0.2540 0.027 Uiso 1 1 calc R
C31 C 0.6268(2) 0.59039(18) 0.2369(2) 0.0287(8) Uani 1 1 d .
H31A H 0.5880 0.5699 0.2719 0.034 Uiso 1 1 calc R
H31B H 0.5948 0.6067 0.1949 0.034 Uiso 1 1 calc R
C32 C 0.6690(2) 0.65114(19) 0.2722(2) 0.0356(9) Uani 1 1 d .
H32A H 0.6283 0.6865 0.2831 0.053 Uiso 1 1 calc R
H32B H 0.7103 0.6697 0.2392 0.053 Uiso 1 1 calc R
H32C H 0.6955 0.6363 0.3170 0.053 Uiso 1 1 calc R
C33 C 0.7617(2) 0.44602(17) 0.09935(19) 0.0202(7) Uani 1 1 d .
H33A H 0.7989 0.4761 0.1273 0.024 Uiso 1 1 calc R
H33B H 0.7945 0.4067 0.0821 0.024 Uiso 1 1 calc R
C34 C 0.7314(2) 0.48545(18) 0.0341(2) 0.0231(8) Uani 1 1 d .
H34A H 0.6963 0.5239 0.0499 0.028 Uiso 1 1 calc R
H34B H 0.6984 0.4551 0.0028 0.028 Uiso 1 1 calc R
C35 C 0.8043(2) 0.51285(19) -0.0080(2) 0.0262(8) Uani 1 1 d .
H35A H 0.8374 0.4739 -0.0257 0.031 Uiso 1 1 calc R
H35B H 0.8391 0.5403 0.0248 0.031 Uiso 1 1 calc R
C36 C 0.7791(3) 0.5572(2) -0.0726(2) 0.0347(10) Uani 1 1 d .
H36A H 0.8277 0.5687 -0.1011 0.052 Uiso 1 1 calc R
H36B H 0.7533 0.5993 -0.0551 0.052 Uiso 1 1 calc R
H36C H 0.7402 0.5319 -0.1028 0.052 Uiso 1 1 calc R
C37 C 0.6411(2) 0.36811(17) 0.1115(2) 0.0215(7) Uani 1 1 d .
H37A H 0.5993 0.3518 0.1461 0.026 Uiso 1 1 calc R
H37B H 0.6120 0.3923 0.0721 0.026 Uiso 1 1 calc R
C38 C 0.6836(2) 0.30653(18) 0.0795(2) 0.0253(8) Uani 1 1 d .
H38A H 0.7203 0.2860 0.1161 0.030 Uiso 1 1 calc R
H38B H 0.7175 0.3210 0.0379 0.030 Uiso 1 1 calc R
C39 C 0.6214(2) 0.25359(19) 0.0549(2) 0.0288(8) Uani 1 1 d .
H39A H 0.5864 0.2737 0.0168 0.035 Uiso 1 1 calc R
H39B H 0.5858 0.2412 0.0961 0.035 Uiso 1 1 calc R
C40 C 0.6621(2) 0.18928(19) 0.0257(2) 0.0324(9) Uani 1 1 d .
H40A H 0.6200 0.1561 0.0120 0.049 Uiso 1 1 calc R
H40B H 0.6974 0.1695 0.0631 0.049 Uiso 1 1 calc R
H40C H 0.6952 0.2009 -0.0167 0.049 Uiso 1 1 calc R
N2 N 0.69040(17) 0.92710(14) 0.16570(16) 0.0200(6) Uani 1 1 d .
C41 C 0.7532(2) 0.94695(18) 0.1094(2) 0.0231(8) Uani 1 1 d .
H41A H 0.7882 0.9833 0.1302 0.028 Uiso 1 1 calc R
H41B H 0.7886 0.9068 0.1004 0.028 Uiso 1 1 calc R
C42 C 0.7212(2) 0.97189(19) 0.0377(2) 0.0263(8) Uani 1 1 d .
H42A H 0.6888 1.0141 0.0448 0.032 Uiso 1 1 calc R
H42B H 0.6850 0.9368 0.0161 0.032 Uiso 1 1 calc R
C43 C 0.7924(2) 0.9861(2) -0.0124(2) 0.0262(8) Uani 1 1 d .
H43A H 0.8299 1.0190 0.0113 0.031 Uiso 1 1 calc R
H43B H 0.8231 0.9431 -0.0202 0.031 Uiso 1 1 calc R
C44 C 0.7672(3) 1.0146(2) -0.0848(2) 0.0371(10) Uani 1 1 d .
H44A H 0.8158 1.0202 -0.1154 0.056 Uiso 1 1 calc R
H44B H 0.7407 1.0591 -0.0780 0.056 Uiso 1 1 calc R
H44C H 0.7288 0.9830 -0.1082 0.056 Uiso 1 1 calc R
C45 C 0.6331(2) 0.98678(17) 0.1798(2) 0.0237(8) Uani 1 1 d .
H45A H 0.6044 0.9983 0.1343 0.028 Uiso 1 1 calc R
H45B H 0.5911 0.9722 0.2152 0.028 Uiso 1 1 calc R
C46 C 0.6749(2) 1.05057(18) 0.2080(2) 0.0251(8) Uani 1 1 d .
H46A H 0.6984 1.0412 0.2563 0.030 Uiso 1 1 calc R
H46B H 0.7202 1.0634 0.1753 0.030 Uiso 1 1 calc R
C47 C 0.6146(2) 1.1091(2) 0.2133(3) 0.0345(10) Uani 1 1 d .
H47A H 0.5689 1.0959 0.2456 0.041 Uiso 1 1 calc R
H47B H 0.5914 1.1185 0.1649 0.041 Uiso 1 1 calc R
C48 C 0.6554(3) 1.17396(19) 0.2424(3) 0.0394(10) Uani 1 1 d .
H48A H 0.6143 1.2102 0.2471 0.059 Uiso 1 1 calc R
H48B H 0.6984 1.1887 0.2089 0.059 Uiso 1 1 calc R
H48C H 0.6796 1.1644 0.2897 0.059 Uiso 1 1 calc R
C49 C 0.7367(2) 0.90722(18) 0.2329(2) 0.0235(8) Uani 1 1 d .
H49A H 0.7734 0.9456 0.2460 0.028 Uiso 1 1 calc R
H49B H 0.7718 0.8675 0.2210 0.028 Uiso 1 1 calc R
C50 C 0.6864(2) 0.8892(2) 0.2985(2) 0.0289(9) Uani 1 1 d .
H50A H 0.6512 0.8493 0.2874 0.035 Uiso 1 1 calc R
H50B H 0.6504 0.9281 0.3112 0.035 Uiso 1 1 calc R
C51 C 0.7420(2) 0.8722(2) 0.3623(2) 0.0293(8) Uani 1 1 d .
H51A H 0.7817 0.9100 0.3688 0.035 Uiso 1 1 calc R
H51B H 0.7081 0.8697 0.4066 0.035 Uiso 1 1 calc R
C52 C 0.7891(3) 0.8058(2) 0.3544(2) 0.0353(10) Uani 1 1 d .
H52A H 0.8222 0.7980 0.3978 0.053 Uiso 1 1 calc R
H52B H 0.8250 0.8085 0.3121 0.053 Uiso 1 1 calc R
H52C H 0.7504 0.7679 0.3483 0.053 Uiso 1 1 calc R
C53 C 0.6377(2) 0.86812(17) 0.1391(2) 0.0229(8) Uani 1 1 d .
H53A H 0.6014 0.8535 0.1790 0.028 Uiso 1 1 calc R
H53B H 0.6024 0.8850 0.0995 0.028 Uiso 1 1 calc R
C54 C 0.6847(2) 0.80633(18) 0.1123(2) 0.0281(9) Uani 1 1 d .
H54A H 0.7244 0.7917 0.1496 0.034 Uiso 1 1 calc R
H54B H 0.7158 0.8187 0.0683 0.034 Uiso 1 1 calc R
C55 C 0.6268(2) 0.74786(18) 0.0953(2) 0.0281(8) Uani 1 1 d .
H55A H 0.5845 0.7640 0.0610 0.034 Uiso 1 1 calc R
H55B H 0.5986 0.7337 0.1403 0.034 Uiso 1 1 calc R
C56 C 0.6705(3) 0.68651(19) 0.0631(2) 0.0345(10) Uani 1 1 d .
H56A H 0.6314 0.6491 0.0564 0.052 Uiso 1 1 calc R
H56B H 0.7143 0.6718 0.0957 0.052 Uiso 1 1 calc R
H56C H 0.6941 0.6991 0.0163 0.052 Uiso 1 1 calc R

loop_
_atom_site_aniso_label
_atom_site_aniso_U_11
_atom_site_aniso_U_22
_atom_site_aniso_U_33
_atom_site_aniso_U_23
_atom_site_aniso_U_13
_atom_site_aniso_U_12
Co1 0.0171(2) 0.0224(2) 0.0258(3) 0.0024(2) 0.0008(2) 0.00157(18)
S1 0.0336(5) 0.0285(5) 0.0278(5) 0.0027(4) -0.0038(4) 0.0045(4)
S2 0.0236(4) 0.0229(5) 0.0306(6) 0.0021(4) 0.0013(4) 0.0026(3)
S3 0.0276(5) 0.0265(5) 0.0248(5) 0.0027(4) 0.0005(4) 0.0034(4)
S4 0.0306(5) 0.0236(5) 0.0303(5) 0.0029(4) 0.0007(4) 0.0026(4)
C1 0.0184(18) 0.032(2) 0.035(2) -0.0035(18) 0.0039(16) 0.0017(15)
C2 0.0133(17) 0.034(2) 0.033(2) -0.0042(18) 0.0037(15) 0.0012(15)
C3 0.025(2) 0.034(2) 0.038(2) -0.0059(19) 0.0081(18) -0.0036(16)
C4 0.023(2) 0.043(3) 0.046(3) -0.015(2) 0.0098(19) -0.0090(18)
C5 0.0120(17) 0.059(3) 0.038(2) -0.017(2) -0.0005(16) -0.0005(17)
C6 0.023(2) 0.047(3) 0.030(2) -0.0033(19) -0.0016(17) 0.0073(17)
C7 0.0138(16) 0.032(2) 0.034(2) 0.0028(17) 0.0031(15) -0.0023(14)
C8 0.0142(16) 0.0264(19) 0.034(2) -0.0023(17) 0.0049(15) -0.0014(14)
C9 0.0156(17) 0.027(2) 0.047(3) -0.0064(18) 0.0014(17) -0.0036(14)
C10 0.0186(19) 0.038(2) 0.050(3) -0.014(2) 0.0075(18) -0.0113(17)
C11 0.025(2) 0.051(3) 0.033(2) -0.006(2) 0.0035(17) -0.0113(19)
C12 0.0191(18) 0.042(2) 0.031(2) 0.0000(19) 0.0009(16) -0.0069(16)
Co2 0.0153(2) 0.0220(2) 0.0234(3) 0.0027(2) 0.0005(2) 0.00165(17)
S5 0.0222(4) 0.0239(4) 0.0241(5) 0.0028(4) -0.0014(4) 0.0028(3)
S6 0.0255(5) 0.0271(5) 0.0232(5) 0.0038(4) -0.0012(4) 0.0029(4)
S7 0.0240(4) 0.0230(5) 0.0267(5) 0.0035(4) -0.0015(4) 0.0019(3)
S8 0.0223(4) 0.0261(5) 0.0241(5) 0.0023(4) -0.0015(4) 0.0033(4)
C13 0.0154(17) 0.029(2) 0.025(2) -0.0016(16) 0.0023(14) 0.0000(14)
C14 0.0147(16) 0.0282(19) 0.026(2) 0.0016(16) 0.0029(14) 0.0015(14)
C15 0.0171(17) 0.035(2) 0.024(2) 0.0012(17) 0.0024(14) 0.0011(15)
C16 0.0192(18) 0.036(2) 0.032(2) -0.0066(18) 0.0073(16) -0.0039(16)
C17 0.025(2) 0.028(2) 0.038(2) -0.0011(18) 0.0089(17) -0.0028(16)
C18 0.029(2) 0.025(2) 0.033(2) 0.0037(18) 0.0061(17) 0.0015(15)
C19 0.0153(16) 0.0249(19) 0.0281(19) 0.0009(16) 0.0034(14) -0.0004(14)
C20 0.0126(16) 0.0281(19) 0.030(2) 0.0015(17) 0.0033(14) -0.0003(14)
C21 0.0148(16) 0.031(2) 0.028(2) 0.0026(16) -0.0015(14) -0.0028(14)
C22 0.0177(17) 0.032(2) 0.033(2) -0.0067(17) -0.0036(15) -0.0030(15)
C23 0.0168(18) 0.0243(19) 0.039(2) -0.0057(17) 0.0048(16) -0.0028(14)
C24 0.0156(17) 0.027(2) 0.035(2) 0.0100(17) 0.0071(15) 0.0031(14)
N1 0.0116(13) 0.0209(15) 0.0243(16) -0.0034(12) -0.0004(11) -0.0031(11)
C25 0.0208(17) 0.0208(18) 0.0229(18) -0.0029(14) -0.0010(14) -0.0009(14)
C26 0.0275(19) 0.0289(19) 0.027(2) 0.0021(17) -0.0005(17) 0.0000(14)
C27 0.032(2) 0.034(2) 0.030(2) 0.0031(18) 0.0011(17) 0.0029(17)
C28 0.053(3) 0.038(3) 0.031(2) 0.003(2) 0.005(2) 0.007(2)
C29 0.0178(17) 0.0209(18) 0.026(2) 0.0022(15) 0.0036(14) 0.0034(13)
C30 0.0189(17) 0.0231(18) 0.0253(19) -0.0032(15) 0.0010(14) 0.0036(14)
C31 0.0238(18) 0.0256(19) 0.037(2) -0.0058(18) 0.0044(17) 0.0012(14)
C32 0.034(2) 0.031(2) 0.042(3) -0.007(2) 0.000(2) 0.0044(16)
C33 0.0135(16) 0.0229(18) 0.0243(18) -0.0008(14) 0.0000(14) -0.0024(13)
C34 0.0171(17) 0.0243(19) 0.028(2) 0.0019(16) 0.0028(14) 0.0004(14)
C35 0.0230(18) 0.031(2) 0.024(2) -0.0038(16) -0.0005(15) -0.0023(15)
C36 0.038(2) 0.032(2) 0.035(2) 0.0000(18) 0.0051(19) -0.0055(18)
C37 0.0155(16) 0.0229(18) 0.0261(19) -0.0018(15) -0.0008(14) -0.0044(13)
C38 0.0218(18) 0.027(2) 0.027(2) -0.0033(16) 0.0016(15) -0.0019(15)
C39 0.0161(17) 0.031(2) 0.040(2) -0.0045(18) -0.0031(16) -0.0035(15)
C40 0.029(2) 0.032(2) 0.037(2) -0.0037(18) -0.0020(18) -0.0043(16)
N2 0.0142(13) 0.0216(15) 0.0242(16) 0.0005(13) 0.0009(12) -0.0006(11)
C41 0.0164(17) 0.0226(18) 0.030(2) -0.0001(15) 0.0061(14) -0.0031(13)
C42 0.0206(18) 0.026(2) 0.032(2) 0.0012(16) 0.0026(15) -0.0004(15)
C43 0.0230(19) 0.032(2) 0.024(2) -0.0005(17) 0.0021(15) -0.0017(15)
C44 0.037(2) 0.044(2) 0.031(2) 0.0053(19) 0.0033(18) -0.0031(19)
C45 0.0194(17) 0.0224(19) 0.029(2) 0.0008(15) 0.0039(15) 0.0042(14)
C46 0.0224(18) 0.026(2) 0.027(2) -0.0004(16) 0.0027(15) 0.0003(15)
C47 0.026(2) 0.026(2) 0.052(3) -0.0014(18) 0.0072(18) 0.0024(16)
C48 0.045(2) 0.024(2) 0.049(3) -0.003(2) 0.004(2) 0.0046(17)
C49 0.0169(16) 0.0270(19) 0.027(2) 0.0020(16) 0.0020(14) -0.0008(14)
C50 0.0195(17) 0.032(2) 0.035(2) -0.0034(17) 0.0062(15) 0.0003(15)
C51 0.027(2) 0.035(2) 0.026(2) 0.0015(17) 0.0056(16) -0.0026(16)
C52 0.037(2) 0.036(2) 0.033(2) 0.0059(18) 0.0023(19) 0.0083(18)
C53 0.0170(17) 0.0228(18) 0.029(2) 0.0006(15) -0.0014(14) -0.0034(13)
C54 0.0202(18) 0.025(2) 0.039(2) -0.0038(17) 0.0046(16) -0.0001(15)
C55 0.0213(19) 0.0234(19) 0.040(2) -0.0003(17) -0.0007(16) -0.0017(14)
C56 0.031(2) 0.028(2) 0.044(3) -0.0004(19) 0.0026(19) -0.0021(17)

loop_
_atom_type_symbol
_atom_type_description
_atom_type_scat_dispersion_real
_atom_type_scat_dispersion_imag
_atom_type_scat_source
C C 0.0033 0.0016 'International Tables Vol C Tables 4.2.6.8 and 6.1.1.4'
H H 0.0000 0.0000 'International Tables Vol C Tables 4.2.6.8 and 6.1.1.4'
N N 0.0061 0.0033 'International Tables Vol C Tables 4.2.6.8 and 6.1.1.4'
S S 0.1246 0.1234 'International Tables Vol C Tables 4.2.6.8 and 6.1.1.4'
Co Co 0.3494 0.9721 'International Tables Vol C Tables 4.2.6.8 and 6.1.1.4'

loop_
_geom_angle_atom_site_label_1
_geom_angle_atom_site_label_2
_geom_angle_atom_site_label_3
_geom_angle
S4 Co1 S1 88.06(4)
S4 Co1 S2 174.67(4)
S1 Co1 S2 91.87(4)
S4 Co1 S3 91.35(4)
S1 Co1 S3 178.89(5)
S2 Co1 S3 88.79(4)
C1 S1 Co1 104.83(15)
C2 S2 Co1 104.65(13)
C7 S3 Co1 105.61(14)
C8 S4 Co1 105.33(13)
C6 C1 C2 120.0(4)
C6 C1 S1 120.7(3)
C2 C1 S1 119.4(3)
C3 C2 C1 119.3(4)
C3 C2 S2 121.4(3)
C1 C2 S2 119.2(3)
C4 C3 C2 120.5(4)
C4 C3 H3 119.7
C2 C3 H3 119.7
C3 C4 C5 120.0(4)
C3 C4 H4 120.0
C5 C4 H4 120.0
C6 C5 C4 120.3(4)
C6 C5 H5 119.8
C4 C5 H5 119.8
C5 C6 C1 119.8(4)
C5 C6 H6 120.1
C1 C6 H6 120.1
C12 C7 C8 120.3(4)
C12 C7 S3 122.1(3)
C8 C7 S3 117.5(3)
C9 C8 C7 118.2(4)
C9 C8 S4 121.6(3)
C7 C8 S4 120.1(3)
C10 C9 C8 121.1(4)
C10 C9 H9 119.4
C8 C9 H9 119.4
C9 C10 C11 120.0(4)
C9 C10 H10 120.0
C11 C10 H10 120.0
C12 C11 C10 120.4(4)
C12 C11 H11 119.8
C10 C11 H11 119.8
C11 C12 C7 120.0(4)
C11 C12 H12 120.0
C7 C12 H12 120.0
S6 Co2 S5 91.45(4)
S6 Co2 S7 87.86(4)
S5 Co2 S7 174.54(4)
S6 Co2 S8 178.99(4)
S5 Co2 S8 88.96(4)
S7 Co2 S8 91.82(4)
C13 S5 Co2 105.05(13)
C14 S6 Co2 105.09(13)
C19 S7 Co2 104.81(13)
C20 S8 Co2 104.65(13)
C14 C13 C18 119.6(4)
C14 C13 S5 118.7(3)
C18 C13 S5 121.6(3)
C13 C14 C15 119.2(3)
C13 C14 S6 119.6(3)
C15 C14 S6 121.1(3)
C16 C15 C14 120.1(4)
C16 C15 H15 120.0
C14 C15 H15 120.0
C17 C16 C15 120.4(4)
C17 C16 H16 119.8
C15 C16 H16 119.8
C18 C17 C16 119.8(4)
C18 C17 H17 120.1
C16 C17 H17 120.1
C17 C18 C13 120.9(4)
C17 C18 H18 119.6
C13 C18 H18 119.6
C20 C19 C24 119.2(4)
C20 C19 S7 119.5(3)
C24 C19 S7 121.2(3)
C19 C20 C21 119.2(3)
C19 C20 S8 119.1(3)
C21 C20 S8 121.7(3)
C22 C21 C20 120.4(4)
C22 C21 H21 119.8
C20 C21 H21 119.8
C21 C22 C23 120.4(4)
C21 C22 H22 119.8
C23 C22 H22 119.8
C24 C23 C22 119.8(4)
C24 C23 H23 120.1
C22 C23 H23 120.1
C23 C24 C19 120.9(4)
C23 C24 H24 119.5
C19 C24 H24 119.5
C25 N1 C33 107.4(2)
C25 N1 C29 110.4(3)
C33 N1 C29 110.2(3)
C25 N1 C37 111.0(3)
C33 N1 C37 110.5(3)
C29 N1 C37 107.3(2)
N1 C25 C26 115.8(3)
N1 C25 H25A 108.3
C26 C25 H25A 108.3
N1 C25 H25B 108.3
C26 C25 H25B 108.3
H25A C25 H25B 107.4
C25 C26 C27 110.2(3)
C25 C26 H26A 109.6
C27 C26 H26A 109.6
C25 C26 H26B 109.6
C27 C26 H26B 109.6
H26A C26 H26B 108.1
C28 C27 C26 112.5(3)
C28 C27 H27A 109.1
C26 C27 H27A 109.1
C28 C27 H27B 109.1
C26 C27 H27B 109.1
H27A C27 H27B 107.8
C27 C28 H28A 109.5
C27 C28 H28B 109.5
H28A C28 H28B 109.5
C27 C28 H28C 109.5
H28A C28 H28C 109.5
H28B C28 H28C 109.5
C30 C29 N1 114.9(3)
C30 C29 H29A 108.5
N1 C29 H29A 108.5
C30 C29 H29B 108.5
N1 C29 H29B 108.5
H29A C29 H29B 107.5
C29 C30 C31 110.6(3)
C29 C30 H30A 109.5
C31 C30 H30A 109.5
C29 C30 H30B 109.5
C31 C30 H30B 109.5
H30A C30 H30B 108.1
C30 C31 C32 112.9(3)
C30 C31 H31A 109.0
C32 C31 H31A 109.0
C30 C31 H31B 109.0
C32 C31 H31B 109.0
H31A C31 H31B 107.8
C31 C32 H32A 109.5
C31 C32 H32B 109.5
H32A C32 H32B 109.5
C31 C32 H32C 109.5
H32A C32 H32C 109.5
H32B C32 H32C 109.5
C34 C33 N1 115.9(3)
C34 C33 H33A 108.3
N1 C33 H33A 108.3
C34 C33 H33B 108.3
N1 C33 H33B 108.3
H33A C33 H33B 107.4
C33 C34 C35 109.5(3)
C33 C34 H34A 109.8
C35 C34 H34A 109.8
C33 C34 H34B 109.8
C35 C34 H34B 109.8
H34A C34 H34B 108.2
C34 C35 C36 112.9(3)
C34 C35 H35A 109.0
C36 C35 H35A 109.0
C34 C35 H35B 109.0
C36 C35 H35B 109.0
H35A C35 H35B 107.8
C35 C36 H36A 109.5
C35 C36 H36B 109.5
H36A C36 H36B 109.5
C35 C36 H36C 109.5
H36A C36 H36C 109.5
H36B C36 H36C 109.5
C38 C37 N1 116.0(3)
C38 C37 H37A 108.3
N1 C37 H37A 108.3
C38 C37 H37B 108.3
N1 C37 H37B 108.3
H37A C37 H37B 107.4
C37 C38 C39 110.8(3)
C37 C38 H38A 109.5
C39 C38 H38A 109.5
C37 C38 H38B 109.5
C39 C38 H38B 109.5
H38A C38 H38B 108.1
C38 C39 C40 112.2(3)
C38 C39 H39A 109.2
C40 C39 H39A 109.2
C38 C39 H39B 109.2
C40 C39 H39B 109.2
H39A C39 H39B 107.9
C39 C40 H40A 109.5
C39 C40 H40B 109.5
H40A C40 H40B 109.5
C39 C40 H40C 109.5
H40A C40 H40C 109.5
H40B C40 H40C 109.5
C49 N2 C41 107.2(3)
C49 N2 C45 111.4(3)
C41 N2 C45 109.8(3)
C49 N2 C53 110.8(3)
C41 N2 C53 110.8(3)
C45 N2 C53 106.9(3)
C42 C41 N2 117.1(3)
C42 C41 H41A 108.0
N2 C41 H41A 108.0
C42 C41 H41B 108.0
N2 C41 H41B 108.0
H41A C41 H41B 107.3
C41 C42 C43 109.5(3)
C41 C42 H42A 109.8
C43 C42 H42A 109.8
C41 C42 H42B 109.8
C43 C42 H42B 109.8
H42A C42 H42B 108.2
C44 C43 C42 113.8(3)
C44 C43 H43A 108.8
C42 C43 H43A 108.8
C44 C43 H43B 108.8
C42 C43 H43B 108.8
H43A C43 H43B 107.7
C43 C44 H44A 109.5
C43 C44 H44B 109.5
H44A C44 H44B 109.5
C43 C44 H44C 109.5
H44A C44 H44C 109.5
H44B C44 H44C 109.5
C46 C45 N2 114.5(3)
C46 C45 H45A 108.6
N2 C45 H45A 108.6
C46 C45 H45B 108.6
N2 C45 H45B 108.6
H45A C45 H45B 107.6
C47 C46 C45 110.6(3)
C47 C46 H46A 109.5
C45 C46 H46A 109.5
C47 C46 H46B 109.5
C45 C46 H46B 109.5
H46A C46 H46B 108.1
C46 C47 C48 111.5(3)
C46 C47 H47A 109.3
C48 C47 H47A 109.3
C46 C47 H47B 109.3
C48 C47 H47B 109.3
H47A C47 H47B 108.0
C47 C48 H48A 109.5
C47 C48 H48B 109.5
H48A C48 H48B 109.5
C47 C48 H48C 109.5
H48A C48 H48C 109.5
H48B C48 H48C 109.5
N2 C49 C50 116.9(3)
N2 C49 H49A 108.1
C50 C49 H49A 108.1
N2 C49 H49B 108.1
C50 C49 H49B 108.1
H49A C49 H49B 107.3
C49 C50 C51 110.6(3)
C49 C50 H50A 109.5
C51 C50 H50A 109.5
C49 C50 H50B 109.5
C51 C50 H50B 109.5
H50A C50 H50B 108.1
C52 C51 C50 114.3(3)
C52 C51 H51A 108.7
C50 C51 H51A 108.7
C52 C51 H51B 108.7
C50 C51 H51B 108.7
H51A C51 H51B 107.6
C51 C52 H52A 109.5
C51 C52 H52B 109.5
H52A C52 H52B 109.5
C51 C52 H52C 109.5
H52A C52 H52C 109.5
H52B C52 H52C 109.5
C54 C53 N2 115.1(3)
C54 C53 H53A 108.5
N2 C53 H53A 108.5
C54 C53 H53B 108.5
N2 C53 H53B 108.5
H53A C53 H53B 107.5
C53 C54 C55 110.7(3)
C53 C54 H54A 109.5
C55 C54 H54A 109.5
C53 C54 H54B 109.5
C55 C54 H54B 109.5
H54A C54 H54B 108.1
C54 C55 C56 112.6(3)
C54 C55 H55A 109.1
C56 C55 H55A 109.1
C54 C55 H55B 109.1
C56 C55 H55B 109.1
H55A C55 H55B 107.8
C55 C56 H56A 109.5
C55 C56 H56B 109.5
H56A C56 H56B 109.5
C55 C56 H56C 109.5
H56A C56 H56C 109.5
H56B C56 H56C 109.5

loop_
_geom_bond_atom_site_label_1
_geom_bond_atom_site_label_2
_geom_bond_distance
Co1 S4 2.1549(12)
Co1 S1 2.1629(13)
Co1 S2 2.1657(11)
Co1 S3 2.1658(12)
S1 C1 1.752(4)
S2 C2 1.758(4)
S3 C7 1.758(4)
S4 C8 1.739(4)
C1 C6 1.393(6)
C1 C2 1.393(6)
C2 C3 1.392(5)
C3 C4 1.375(6)
C3 H3 0.9500
C4 C5 1.385(6)
C4 H4 0.9500
C5 C6 1.382(6)
C5 H5 0.9500
C6 H6 0.9500
C7 C12 1.388(6)
C7 C8 1.405(5)
C8 C9 1.402(5)
C9 C10 1.363(6)
C9 H9 0.9500
C10 C11 1.390(6)
C10 H10 0.9500
C11 C12 1.375(6)
C11 H11 0.9500
C12 H12 0.9500
Co2 S6 2.1585(12)
Co2 S5 2.1622(11)
Co2 S7 2.1629(11)
Co2 S8 2.1743(12)
S5 C13 1.755(4)
S6 C14 1.744(4)
S7 C19 1.749(4)
S8 C20 1.750(4)
C13 C14 1.387(5)
C13 C18 1.396(5)
C14 C15 1.403(5)
C15 C16 1.388(5)
C15 H15 0.9500
C16 C17 1.378(6)
C16 H16 0.9500
C17 C18 1.374(6)
C17 H17 0.9500
C18 H18 0.9500
C19 C20 1.401(5)
C19 C24 1.405(5)
C20 C21 1.403(5)
C21 C22 1.376(5)
C21 H21 0.9500
C22 C23 1.395(6)
C22 H22 0.9500
C23 C24 1.365(6)
C23 H23 0.9500
C24 H24 0.9500
N1 C25 1.513(4)
N1 C33 1.520(4)
N1 C29 1.520(4)
N1 C37 1.522(4)
C25 C26 1.515(5)
C25 H25A 0.9900
C25 H25B 0.9900
C26 C27 1.527(5)
C26 H26A 0.9900
C26 H26B 0.9900
C27 C28 1.514(6)
C27 H27A 0.9900
C27 H27B 0.9900
C28 H28A 0.9800
C28 H28B 0.9800
C28 H28C 0.9800
C29 C30 1.511(5)
C29 H29A 0.9900
C29 H29B 0.9900
C30 C31 1.519(5)
C30 H30A 0.9900
C30 H30B 0.9900
C31 C32 1.521(5)
C31 H31A 0.9900
C31 H31B 0.9900
C32 H32A 0.9800
C32 H32B 0.9800
C32 H32C 0.9800
C33 C34 1.517(5)
C33 H33A 0.9900
C33 H33B 0.9900
C34 C35 1.519(5)
C34 H34A 0.9900
C34 H34B 0.9900
C35 C36 1.533(5)
C35 H35A 0.9900
C35 H35B 0.9900
C36 H36A 0.9800
C36 H36B 0.9800
C36 H36C 0.9800
C37 C38 1.510(5)
C37 H37A 0.9900
C37 H37B 0.9900
C38 C39 1.520(5)
C38 H38A 0.9900
C38 H38B 0.9900
C39 C40 1.522(5)
C39 H39A 0.9900
C39 H39B 0.9900
C40 H40A 0.9800
C40 H40B 0.9800
C40 H40C 0.9800
N2 C49 1.506(5)
N2 C41 1.512(4)
N2 C45 1.519(4)
N2 C53 1.521(4)
C41 C42 1.508(5)
C41 H41A 0.9900
C41 H41B 0.9900
C42 C43 1.512(5)
C42 H42A 0.9900
C42 H42B 0.9900
C43 C44 1.509(5)
C43 H43A 0.9900
C43 H43B 0.9900
C44 H44A 0.9800
C44 H44B 0.9800
C44 H44C 0.9800
C45 C46 1.515(5)
C45 H45A 0.9900
C45 H45B 0.9900
C46 C47 1.513(5)
C46 H46A 0.9900
C46 H46B 0.9900
C47 C48 1.530(5)
C47 H47A 0.9900
C47 H47B 0.9900
C48 H48A 0.9800
C48 H48B 0.9800
C48 H48C 0.9800
C49 C50 1.507(5)
C49 H49A 0.9900
C49 H49B 0.9900
C50 C51 1.527(5)
C50 H50A 0.9900
C50 H50B 0.9900
C51 C52 1.517(5)
C51 H51A 0.9900
C51 H51B 0.9900
C52 H52A 0.9800
C52 H52B 0.9800
C52 H52C 0.9800
C53 C54 1.515(5)
C53 H53A 0.9900
C53 H53B 0.9900
C54 C55 1.517(5)
C54 H54A 0.9900
C54 H54B 0.9900
C55 C56 1.519(5)
C55 H55A 0.9900
C55 H55B 0.9900
C56 H56A 0.9800
C56 H56B 0.9800
C56 H56C 0.9800

loop_
_geom_torsion_atom_site_label_1
_geom_torsion_atom_site_label_2
_geom_torsion_atom_site_label_3
_geom_torsion_atom_site_label_4
_geom_torsion
S4 Co1 S1 C1 172.28(13)
S2 Co1 S1 C1 -2.38(13)
S3 Co1 S1 C1 -129(2)
S4 Co1 S2 C2 -87.4(5)
S1 Co1 S2 C2 1.84(12)
S3 Co1 S2 C2 -179.04(12)
S4 Co1 S3 C7 -1.87(13)
S1 Co1 S3 C7 -60(3)
S2 Co1 S3 C7 172.80(13)
S1 Co1 S4 C8 -178.90(13)
S2 Co1 S4 C8 -89.5(5)
S3 Co1 S4 C8 2.04(13)
Co1 S1 C1 C6 -176.6(3)
Co1 S1 C1 C2 2.6(3)
C6 C1 C2 C3 -0.1(5)
S1 C1 C2 C3 -179.4(3)
C6 C1 C2 S2 178.0(3)
S1 C1 C2 S2 -1.3(4)
Co1 S2 C2 C3 177.3(3)
Co1 S2 C2 C1 -0.7(3)
C1 C2 C3 C4 0.8(6)
S2 C2 C3 C4 -177.2(3)
C2 C3 C4 C5 -0.7(6)
C3 C4 C5 C6 -0.1(6)
C4 C5 C6 C1 0.9(6)
C2 C1 C6 C5 -0.7(6)
S1 C1 C6 C5 178.6(3)
Co1 S3 C7 C12 -175.9(3)
Co1 S3 C7 C8 1.2(3)
C12 C7 C8 C9 0.0(5)
S3 C7 C8 C9 -177.2(3)
C12 C7 C8 S4 177.6(3)
S3 C7 C8 S4 0.4(4)
Co1 S4 C8 C9 175.7(3)
Co1 S4 C8 C7 -1.9(3)
C7 C8 C9 C10 1.2(5)
S4 C8 C9 C10 -176.4(3)
C8 C9 C10 C11 -1.3(5)
C9 C10 C11 C12 0.3(6)
C10 C11 C12 C7 0.9(6)
C8 C7 C12 C11 -1.0(5)
S3 C7 C12 C11 176.0(3)
S6 Co2 S5 C13 1.86(13)
S7 Co2 S5 C13 -80.8(5)
S8 Co2 S5 C13 -179.06(13)
S5 Co2 S6 C14 -1.58(12)
S7 Co2 S6 C14 173.00(12)
S8 Co2 S6 C14 -116(3)
S6 Co2 S7 C19 177.32(12)
S5 Co2 S7 C19 -99.9(5)
S8 Co2 S7 C19 -1.73(12)
S6 Co2 S8 C20 -70(3)
S5 Co2 S8 C20 175.96(12)
S7 Co2 S8 C20 1.37(12)
Co2 S5 C13 C14 -1.9(3)
Co2 S5 C13 C18 176.3(3)
C18 C13 C14 C15 1.5(5)
S5 C13 C14 C15 179.6(3)
C18 C13 C14 S6 -177.5(3)
S5 C13 C14 S6 0.7(4)
Co2 S6 C14 C13 0.9(3)
Co2 S6 C14 C15 -178.0(3)
C13 C14 C15 C16 -1.3(5)
S6 C14 C15 C16 177.6(3)
C14 C15 C16 C17 0.4(5)
C15 C16 C17 C18 0.3(6)
C16 C17 C18 C13 -0.1(6)
C14 C13 C18 C17 -0.8(5)
S5 C13 C18 C17 -178.9(3)
Co2 S7 C19 C20 1.9(3)
Co2 S7 C19 C24 -179.1(3)
C24 C19 C20 C21 -1.6(5)
S7 C19 C20 C21 177.4(3)
C24 C19 C20 S8 -179.9(3)
S7 C19 C20 S8 -0.9(4)
Co2 S8 C20 C19 -0.6(3)
Co2 S8 C20 C21 -178.8(3)
C19 C20 C21 C22 0.2(5)
S8 C20 C21 C22 178.4(3)
C20 C21 C22 C23 0.8(5)
C21 C22 C23 C24 -0.2(5)
C22 C23 C24 C19 -1.3(5)
C20 C19 C24 C23 2.2(5)
S7 C19 C24 C23 -176.8(3)
C33 N1 C25 C26 175.5(3)
C29 N1 C25 C26 55.4(4)
C37 N1 C25 C26 -63.6(4)
N1 C25 C26 C27 175.5(3)
C25 C26 C27 C28 178.5(3)
C25 N1 C29 C30 62.1(4)
C33 N1 C29 C30 -56.4(4)
C37 N1 C29 C30 -176.8(3)
N1 C29 C30 C31 -178.6(3)
C29 C30 C31 C32 -178.5(3)
C25 N1 C33 C34 -176.0(3)
C29 N1 C33 C34 -55.7(4)
C37 N1 C33 C34 62.7(4)
N1 C33 C34 C35 176.0(3)
C33 C34 C35 C36 -176.5(3)
C25 N1 C37 C38 -61.1(4)
C33 N1 C37 C38 58.0(4)
C29 N1 C37 C38 178.2(3)
N1 C37 C38 C39 169.6(3)
C37 C38 C39 C40 -177.2(3)
C49 N2 C41 C42 -177.5(3)
C45 N2 C41 C42 -56.3(4)
C53 N2 C41 C42 61.5(4)
N2 C41 C42 C43 -177.4(3)
C41 C42 C43 C44 -177.3(3)
C49 N2 C45 C46 57.9(4)
C41 N2 C45 C46 -60.7(4)
C53 N2 C45 C46 179.1(3)
N2 C45 C46 C47 174.3(3)
C45 C46 C47 C48 179.5(4)
C41 N2 C49 C50 176.6(3)
C45 N2 C49 C50 56.4(4)
C53 N2 C49 C50 -62.4(4)
N2 C49 C50 C51 -178.4(3)
C49 C50 C51 C52 -69.6(4)
C49 N2 C53 C54 -66.3(4)
C41 N2 C53 C54 52.5(4)
C45 N2 C53 C54 172.1(3)
N2 C53 C54 C55 173.4(3)
C53 C54 C55 C56 175.8(3)
